data_2204212
loop_
_publ_author_name
'Gao, Fei'
'Meng, Bian-Hong'
'Zhu, Miao-Li'

_publ_section_title
;
 An Na--O--Zn--O--Zn bridging complex of Cl-HXTA, where Cl-HXTA is
 2,6-bis{[bis(carboxylatomethyl)amino]methyl}-4-chlorophenolate
;
_journal_issue 9
_journal_name_full 'Acta Crystallographica Section E'
_journal_page_first m1225
_journal_page_last m1227
_journal_paper_doi 10.1107/S1600536804018811
_journal_volume 60
_journal_year 2004
_chemical_formula_iupac '[Na Zn2 (C16 H14 Cl N2 O9) (H2 O)7], 5H2 O'
_chemical_formula_moiety 'C16 H28 Cl N2 Na O16 Zn2, 5(H2 O)'
_chemical_formula_sum 'C16 H38 Cl N2 Na O21 Zn2'
_chemical_formula_weight 783.66
_chemical_name_systematic
;
heptaaqua-1\k^3^O,2\k^2^O,3\k^2^O-(\m~3~-2,6-
bis{[bis(carboxylatomethyl)amino]methyl}-4-chlorophenolato-
1\kO;2\k^4^O,O',N,O^1^;3\k^4^O^1^,N',O'',O''')dizinc(II)sodium(I)
pentahydrate
;
_space_group_IT_number 2
_symmetry_cell_setting triclinic
_symmetry_space_group_name_Hall '-P 1'
_symmetry_space_group_name_H-M 'P -1'
_atom_sites_solution_hydrogens geom
_atom_sites_solution_primary direct
_atom_sites_solution_secondary difmap
_audit_creation_method SHELXL-97
_cell_angle_alpha 95.781(11)
_cell_angle_beta 109.593(11)
_cell_angle_gamma 103.043(11)
_cell_formula_units_Z 2
_cell_length_a 10.281(9)
_cell_length_b 11.733(10)
_cell_length_c 13.974(12)
_cell_measurement_reflns_used 1639
_cell_measurement_temperature 293(2)
_cell_measurement_theta_max 22.499
_cell_measurement_theta_min 2.623
_cell_volume 1518(2)
_computing_cell_refinement 'SAINT (Bruker, 2000)'
_computing_data_collection 'SMART (Bruker, 2000)'
_computing_data_reduction SAINT
_computing_molecular_graphics 'SHELXTL/PC (Sheldrick, 1999)'
_computing_publication_material SHELXTL/PC
_computing_structure_refinement 'SHELXL97 (Sheldrick, 2000)'
_computing_structure_solution 'SHELXS97 (Sheldrick, 2000)'
_diffrn_ambient_temperature 293(2)
_diffrn_measured_fraction_theta_full 0.960
_diffrn_measured_fraction_theta_max 0.960
_diffrn_measurement_device_type 'SMART 1K CCD area-detector'
_diffrn_measurement_method '\f and \w scans'
_diffrn_radiation_monochromator graphite
_diffrn_radiation_source 'fine-focus sealed tube'
_diffrn_radiation_type MoK\a
_diffrn_radiation_wavelength 0.71073
_diffrn_reflns_av_R_equivalents 0.0636
_diffrn_reflns_av_sigmaI/netI 0.1212
_diffrn_reflns_limit_h_max 12
_diffrn_reflns_limit_h_min -7
_diffrn_reflns_limit_k_max 13
_diffrn_reflns_limit_k_min -13
_diffrn_reflns_limit_l_max 16
_diffrn_reflns_limit_l_min -16
_diffrn_reflns_number 7201
_diffrn_reflns_theta_full 25.00
_diffrn_reflns_theta_max 25.00
_diffrn_reflns_theta_min 1.82
_diffrn_standards_decay_% 0
_diffrn_standards_number 0
_exptl_absorpt_coefficient_mu 1.771
_exptl_absorpt_correction_T_max 0.7896
_exptl_absorpt_correction_T_min 0.7411
_exptl_absorpt_correction_type multi-scan
_exptl_absorpt_process_details '(SADABS; Sheldrick, 2000)'
_exptl_crystal_colour colorless
_exptl_crystal_density_diffrn 1.714
_exptl_crystal_density_method 'not measured'
_exptl_crystal_description block
_exptl_crystal_F_000 808
_exptl_crystal_size_max 0.18
_exptl_crystal_size_mid 0.16
_exptl_crystal_size_min 0.14
_refine_diff_density_max 1.090
_refine_diff_density_min -0.914
_refine_ls_extinction_method none
_refine_ls_goodness_of_fit_ref 1.083
_refine_ls_hydrogen_treatment constr
_refine_ls_matrix_type full
_refine_ls_number_parameters 388
_refine_ls_number_reflns 5128
_refine_ls_number_restraints 6
_refine_ls_restrained_S_all 1.083
_refine_ls_R_factor_all 0.1390
_refine_ls_R_factor_gt 0.0974
_refine_ls_shift/su_max 0.000
_refine_ls_shift/su_mean 0.000
_refine_ls_structure_factor_coef Fsqd
_refine_ls_weighting_details 'calc w=1/[\s^2^(Fo^2^)+(0.0815P)^2^+1.639P] where P=(Fo^2^+2Fc^2^)/3'
_refine_ls_weighting_scheme calc
_refine_ls_wR_factor_gt 0.1811
_refine_ls_wR_factor_ref 0.1988
_reflns_number_gt 3503
_reflns_number_total 5128
_reflns_threshold_expression I>2\s(I)
_cod_data_source_file ob6403.cif
_cod_data_source_block I
_cod_depositor_comments
;
The following automatic conversions were performed:
'_symmetry_cell_setting' value 'Triclinic' changed to 'triclinic'
according to '/home/saulius/struct/CIF-dictionaries/cif_core.dic'
dictionary named 'cif_core.dic' version 2.4.1 from 2010-06-29.

Automatic conversion script
Id: cif_fix_enum 1527 2010-12-29 10:47:43Z saulius 

The following automatic conversions were performed:

'_symmetry_cell_setting' value 'Triclinic' changed to 'triclinic'
according to /home/saulius/struct/CIF-dictionaries/cif_core.dic
dictionary named 'cif_core.dic' version 2.4.1 from 2010-06-29.

Automatic conversion script
Id: cif_fix_values 1715 2011-07-08 13:25:40Z adriana 
;
_cod_database_code 2204212
_cod_database_fobs_code 2204212

loop_
_symmetry_equiv_pos_as_xyz
'x, y, z'
'-x, -y, -z'

loop_
_atom_site_label
_atom_site_fract_x
_atom_site_fract_y
_atom_site_fract_z
_atom_site_U_iso_or_equiv
_atom_site_adp_type
_atom_site_calc_flag
_atom_site_refinement_flags
_atom_site_occupancy
_atom_site_type_symbol
Zn1 0.93145(11) 0.27431(9) 0.74402(8) 0.0322(3) Uani d . 1 Zn
N1 0.7503(8) 0.2935(7) 0.6224(6) 0.0348(19) Uani d . 1 N
O1 0.8626(6) 0.0913(5) 0.7060(4) 0.0265(13) Uani d . 1 O
O2 0.9904(8) 0.3482(6) 0.4836(6) 0.0492(19) Uani d . 1 O
O3 1.0226(6) 0.2963(5) 0.6355(5) 0.0350(15) Uani d . 1 O
O4 0.6476(9) 0.4009(7) 0.8299(6) 0.064(2) Uani d . 1 O
O5 0.7997(7) 0.2946(6) 0.8255(5) 0.0395(16) Uani d . 1 O
O1W 1.1057(7) 0.2704(5) 0.8656(6) 0.0520(19) Uani d . 1 O
H21 1.1151 0.1981 0.8734 0.062 Uiso d . 1 H
H22 1.1948 0.3134 0.8797 0.062 Uiso d . 1 H
O2W 1.0177(8) 0.4740(6) 0.7941(6) 0.054(2) Uani d . 1 O
H23 1.0504 0.5202 0.8555 0.064 Uiso d . 1 H
H24 0.9895 0.5211 0.7504 0.064 Uiso d . 1 H
Zn2 0.85071(11) -0.03614(8) 0.79513(8) 0.0279(3) Uani d . 1 Zn
N2 0.9478(7) -0.1405(6) 0.7191(5) 0.0245(16) Uani d . 1 N
O6 0.5873(7) -0.3291(6) 0.5790(5) 0.0484(19) Uani d . 1 O
O7 0.6672(7) -0.1588(5) 0.6924(5) 0.0379(16) Uani d . 1 O
O8 1.2720(6) -0.0315(6) 0.9462(5) 0.0404(16) Uani d . 1 O
O9 1.0784(6) 0.0328(5) 0.8896(5) 0.0348(15) Uani d . 1 O
O3W 0.7666(9) 0.0673(6) 0.8700(6) 0.056(2) Uani d . 1 O
H31 0.7660 0.0695 0.9334 0.068 Uiso d . 1 H
H32 0.7294 0.1259 0.8494 0.068 Uiso d . 1 H
O4W 0.8530(8) -0.1481(5) 0.9074(5) 0.0479(19) Uani d . 1 O
H41 0.8659 -0.1193 0.9716 0.057 Uiso d . 1 H
H42 0.8183 -0.2255 0.9004 0.057 Uiso d . 1 H
Na1 1.2525(5) 0.4167(4) 0.6741(4) 0.0653(13) Uani d . 1 Na
O5W 1.1735(8) 0.5893(6) 0.6883(6) 0.054(2) Uani d . 1 O
H51 1.1271 0.5923 0.6235 0.065 Uiso d . 1 H
H52 1.2532 0.6476 0.7079 0.065 Uiso d . 1 H
O6W 1.3838(7) 0.4671(6) 0.5791(6) 0.055(2) Uani d . 1 O
H61 1.4450 0.5398 0.5962 0.066 Uiso d . 1 H
H62 1.3852 0.4383 0.5186 0.066 Uiso d . 1 H
O7W 1.3412(8) 0.4233(7) 0.8549(7) 0.072(2) Uani d . 1 O
H71 1.4209 0.4022 0.8646 0.087 Uiso d . 1 H
H72 1.3716 0.5008 0.8804 0.087 Uiso d . 1 H
Cl1 0.6300(3) -0.1211(3) 0.2648(2) 0.0638(9) Uani d . 1 Cl
C1 0.7011(10) -0.0569(9) 0.3971(8) 0.040(2) Uani d . 1 C
C2 0.6489(10) 0.0331(8) 0.4302(7) 0.035(2) Uani d . 1 C
H2 0.5799 0.0601 0.3832 0.042 Uiso calc R 1 H
C3 0.7029(9) 0.0812(7) 0.5350(7) 0.029(2) Uani d . 1 C
C4 0.8119(9) 0.0448(7) 0.6049(7) 0.026(2) Uani d U 1 C
C5 0.8644(9) -0.0444(8) 0.5671(7) 0.030(2) Uani d . 1 C
C6 0.8072(9) -0.0940(8) 0.4632(7) 0.035(2) Uani d . 1 C
H6 0.8412 -0.1529 0.4381 0.042 Uiso calc R 1 H
C7 0.6447(9) 0.1749(8) 0.5760(7) 0.035(2) Uani d . 1 C
H7A 0.5638 0.1841 0.5197 0.042 Uiso calc R 1 H
H7B 0.6092 0.1466 0.6279 0.042 Uiso calc R 1 H
C8 0.8033(10) 0.3458(9) 0.5461(7) 0.036(2) Uani d . 1 C
H8A 0.8118 0.4306 0.5564 0.043 Uiso calc R 1 H
H8B 0.7341 0.3097 0.4769 0.043 Uiso calc R 1 H
C9 0.9497(10) 0.3270(8) 0.5553(8) 0.039(2) Uani d . 1 C
C10 0.6865(10) 0.3686(8) 0.6745(8) 0.038(2) Uani d . 1 C
H10A 0.5843 0.3497 0.6349 0.045 Uiso calc R 1 H
H10B 0.7288 0.4517 0.6756 0.045 Uiso calc R 1 H
C11 0.7092(11) 0.3513(8) 0.7841(8) 0.037(2) Uani d . 1 C
C12 0.9868(9) -0.0776(8) 0.6426(7) 0.031(2) Uani d . 1 C
H12A 1.0230 -0.1279 0.6043 0.037 Uiso calc R 1 H
H12B 1.0639 -0.0057 0.6789 0.037 Uiso calc R 1 H
C13 0.8380(9) -0.2565(8) 0.6668(7) 0.036(2) Uani d . 1 C
H13A 0.8549 -0.3148 0.7107 0.043 Uiso calc R 1 H
H13B 0.8479 -0.2845 0.6026 0.043 Uiso calc R 1 H
C14 0.6831(10) -0.2467(8) 0.6431(8) 0.037(2) Uani d . 1 C
C15 1.0778(10) -0.1519(8) 0.7975(7) 0.035(2) Uani d . 1 C
H15A 1.1451 -0.1636 0.7652 0.042 Uiso calc R 1 H
H15B 1.0535 -0.2214 0.8269 0.042 Uiso calc R 1 H
C16 1.1493(9) -0.0417(8) 0.8840(7) 0.030(2) Uani d . 1 C
O8W 0.4353(9) 0.7481(8) 0.7544(7) 0.078(3) Uani d . 1 O
H81 0.4673 0.7263 0.7044 0.093 Uiso d . 1 H
H82 0.4957 0.8230 0.7792 0.093 Uiso d . 1 H
O9W 0.4732(8) 0.8465(7) 0.9508(6) 0.063(2) Uani d . 1 O
H91 0.5624 0.8882 0.9904 0.076 Uiso d . 1 H
H92 0.4219 0.8964 0.9539 0.076 Uiso d . 1 H
O10 1.0147(11) 0.6298(9) 0.9567(6) 0.090(3) Uani d . 1 O
H25 0.9228 0.5896 0.9337 0.108 Uiso d . 1 H
H26 1.0471 0.6222 1.0222 0.108 Uiso d . 1 H
O11 0.5988(14) 0.3757(9) 0.0027(8) 0.119(4) Uani d . 1 O
H27 0.6376 0.3935 -0.0434 0.142 Uiso d . 1 H
H28 0.6557 0.3386 0.0419 0.142 Uiso d . 1 H
O12 0.6624(10) 0.6382(7) 0.8520(9) 0.095(3) Uani d . 1 O
H33 0.5786 0.6456 0.8540 0.114 Uiso d . 1 H
H34 0.6533 0.5613 0.8496 0.114 Uiso d . 1 H

loop_
_atom_site_aniso_label
_atom_site_aniso_U_11
_atom_site_aniso_U_22
_atom_site_aniso_U_33
_atom_site_aniso_U_12
_atom_site_aniso_U_13
_atom_site_aniso_U_23
Zn1 0.0332(7) 0.0283(6) 0.0396(7) 0.0069(5) 0.0191(5) 0.0097(4)
N1 0.035(5) 0.039(4) 0.046(5) 0.015(4) 0.028(4) 0.017(4)
O1 0.033(4) 0.022(3) 0.029(3) 0.005(3) 0.018(3) 0.006(2)
O2 0.052(5) 0.067(5) 0.053(5) 0.024(4) 0.040(4) 0.025(4)
O3 0.023(3) 0.039(4) 0.042(4) 0.007(3) 0.012(3) 0.006(3)
O4 0.094(6) 0.068(5) 0.083(6) 0.054(5) 0.072(5) 0.031(4)
O5 0.054(4) 0.042(4) 0.040(4) 0.020(3) 0.033(4) 0.011(3)
O1W 0.049(4) 0.025(3) 0.073(5) -0.001(3) 0.015(4) 0.020(3)
O2W 0.068(5) 0.033(4) 0.062(5) 0.000(3) 0.038(4) 0.004(3)
Zn2 0.0263(6) 0.0273(6) 0.0355(7) 0.0063(4) 0.0188(5) 0.0071(4)
N2 0.023(4) 0.032(4) 0.022(4) 0.006(3) 0.014(3) 0.006(3)
O6 0.035(4) 0.047(4) 0.049(5) -0.007(3) 0.015(4) -0.010(3)
O7 0.034(4) 0.031(3) 0.046(4) -0.001(3) 0.021(3) -0.001(3)
O8 0.023(4) 0.056(4) 0.044(4) 0.011(3) 0.015(3) 0.007(3)
O9 0.029(4) 0.038(4) 0.035(4) 0.007(3) 0.011(3) 0.002(3)
O3W 0.103(6) 0.053(4) 0.064(5) 0.051(4) 0.068(5) 0.033(4)
O4W 0.082(6) 0.033(4) 0.039(4) 0.010(3) 0.036(4) 0.014(3)
Na1 0.051(3) 0.055(3) 0.094(4) 0.002(2) 0.044(3) 0.005(2)
O5W 0.052(5) 0.049(4) 0.063(5) -0.001(4) 0.031(4) 0.013(4)
O6W 0.047(5) 0.046(4) 0.075(5) 0.004(3) 0.037(4) 0.001(4)
O7W 0.047(5) 0.050(5) 0.104(7) 0.007(4) 0.011(5) 0.020(4)
Cl1 0.0517(19) 0.087(2) 0.0345(16) 0.0028(16) 0.0105(14) -0.0087(14)
C1 0.026(6) 0.047(6) 0.047(6) -0.002(5) 0.023(5) 0.007(5)
C2 0.026(5) 0.044(6) 0.036(6) 0.009(4) 0.010(5) 0.019(4)
C3 0.020(5) 0.030(5) 0.045(6) 0.000(4) 0.023(5) 0.013(4)
C4 0.018(4) 0.031(4) 0.031(5) -0.004(3) 0.016(4) 0.015(3)
C5 0.020(5) 0.040(5) 0.027(5) -0.003(4) 0.012(4) 0.008(4)
C6 0.018(5) 0.044(6) 0.047(6) 0.002(4) 0.023(5) 0.000(4)
C7 0.026(5) 0.038(5) 0.039(6) 0.007(4) 0.011(5) 0.011(4)
C8 0.034(6) 0.043(6) 0.038(6) 0.012(4) 0.017(5) 0.015(4)
C9 0.035(6) 0.037(5) 0.044(7) 0.010(5) 0.016(5) -0.001(4)
C10 0.034(6) 0.036(5) 0.065(7) 0.016(4) 0.039(6) 0.020(5)
C11 0.043(6) 0.030(5) 0.052(7) 0.010(5) 0.036(6) 0.012(4)
C12 0.026(5) 0.041(5) 0.030(5) 0.009(4) 0.017(4) 0.008(4)
C13 0.036(6) 0.029(5) 0.041(6) 0.009(4) 0.012(5) 0.008(4)
C14 0.029(6) 0.033(5) 0.058(7) 0.009(4) 0.026(5) 0.017(5)
C15 0.039(6) 0.036(5) 0.041(6) 0.013(4) 0.027(5) 0.009(4)
C16 0.018(5) 0.042(5) 0.040(6) 0.007(4) 0.022(5) 0.020(4)
O8W 0.064(6) 0.087(6) 0.091(7) -0.002(5) 0.056(5) 0.006(5)
O9W 0.039(4) 0.058(5) 0.087(6) 0.011(4) 0.022(4) 0.002(4)
O10 0.116(8) 0.110(8) 0.059(6) 0.054(6) 0.037(6) 0.010(5)
O11 0.190(12) 0.081(7) 0.108(9) 0.016(7) 0.096(9) 0.029(6)
O12 0.073(6) 0.039(5) 0.153(9) 0.002(4) 0.028(6) 0.015(5)

loop_
_atom_type_symbol
_atom_type_description
_atom_type_scat_dispersion_real
_atom_type_scat_dispersion_imag
_atom_type_scat_source
C C 0.0033 0.0016 'International Tables Vol C Tables 4.2.6.8 and 6.1.1.4'
H H 0.0000 0.0000 'International Tables Vol C Tables 4.2.6.8 and 6.1.1.4'
N N 0.0061 0.0033 'International Tables Vol C Tables 4.2.6.8 and 6.1.1.4'
O O 0.0106 0.0060 'International Tables Vol C Tables 4.2.6.8 and 6.1.1.4'
Cl Cl 0.1484 0.1585 'International Tables Vol C Tables 4.2.6.8 and 6.1.1.4'
Zn Zn 0.2839 1.4301 'International Tables Vol C Tables 4.2.6.8 and 6.1.1.4'
Na Na 0.0362 0.0249 'International Tables Vol C Tables 4.2.6.8 and 6.1.1.4'

loop_
_geom_angle_atom_site_label_1
_geom_angle_atom_site_label_2
_geom_angle_atom_site_label_3
_geom_angle
_geom_angle_publ_flag
O1W Zn1 O3 99.4(3) y
O1W Zn1 O1 91.7(2) y
O3 Zn1 O1 95.8(2) y
O1W Zn1 O5 97.7(3) y
O3 Zn1 O5 158.6(3) y
O1 Zn1 O5 96.6(2) y
O1W Zn1 N1 175.1(3) y
O3 Zn1 N1 81.9(3) y
O1 Zn1 N1 92.9(3) y
O5 Zn1 N1 80.1(3) y
O1W Zn1 O2W 84.9(3) y
O3 Zn1 O2W 85.0(2) y
O1 Zn1 O2W 176.6(3) y
O5 Zn1 O2W 83.7(2) y
N1 Zn1 O2W 90.5(3) y
C8 N1 C10 115.2(7) ?
C8 N1 C7 111.8(7) ?
C10 N1 C7 108.4(7) ?
C8 N1 Zn1 107.4(5) ?
C10 N1 Zn1 104.7(6) ?
C7 N1 Zn1 109.0(5) ?
C4 O1 Zn2 112.7(5) ?
C4 O1 Zn1 115.6(5) ?
Zn2 O1 Zn1 131.7(3) y
C9 O3 Zn1 115.6(6) ?
C9 O3 Na1 103.0(6) ?
Zn1 O3 Na1 122.8(3) y
C11 O5 Zn1 113.1(6) ?
Zn1 O1W H21 115.2 ?
Zn1 O1W H22 125.1 ?
H21 O1W H22 103.4 ?
Zn1 O2W H23 131.3 ?
Zn1 O2W H24 120.3 ?
H23 O2W H24 104.1 ?
O3W Zn2 O1 86.5(2) y
O3W Zn2 O7 101.1(3) y
O1 Zn2 O7 98.3(2) y
O3W Zn2 O4W 87.9(3) y
O1 Zn2 O4W 171.6(2) y
O7 Zn2 O4W 88.9(3) y
O3W Zn2 N2 177.7(3) y
O1 Zn2 N2 92.9(2) y
O7 Zn2 N2 81.1(3) y
O4W Zn2 N2 92.5(3) y
O3W Zn2 O9 100.8(3) y
O1 Zn2 O9 91.7(2) y
O7 Zn2 O9 156.3(2) y
O4W Zn2 O9 83.1(3) y
N2 Zn2 O9 77.0(2) y
C15 N2 C12 109.3(7) ?
C15 N2 C13 113.6(7) ?
C12 N2 C13 110.4(7) ?
C15 N2 Zn2 107.8(5) ?
C12 N2 Zn2 108.9(5) ?
C13 N2 Zn2 106.6(5) ?
C14 O7 Zn2 117.0(6) ?
C16 O9 Zn2 113.1(5) ?
Zn2 O3W H31 128.3 ?
Zn2 O3W H32 128.2 ?
H31 O3W H32 103.2 ?
Zn2 O4W H41 121.8 ?
Zn2 O4W H42 131.5 ?
H41 O4W H42 104.2 ?
O6W Na1 O3 133.4(3) y
O6W Na1 O5W 99.5(3) y
O3 Na1 O5W 90.8(3) y
O6W Na1 O7W 126.1(3) y
O3 Na1 O7W 98.0(3) y
O5W Na1 O7W 93.8(3) y
Na1 O5W H51 103.2 ?
Na1 O5W H52 103.2 ?
H51 O5W H52 104.5 ?
Na1 O6W H61 119.2 ?
Na1 O6W H62 137.0 ?
H61 O6W H62 103.0 ?
Na1 O7W H71 102.0 ?
Na1 O7W H72 102.6 ?
H71 O7W H72 103.9 ?
C6 C1 C2 122.3(9) ?
C6 C1 Cl1 119.3(8) ?
C2 C1 Cl1 118.4(8) ?
C3 C2 C1 118.0(9) ?
C3 C2 H2 121.0 ?
C1 C2 H2 121.0 ?
C2 C3 C4 121.0(8) ?
C2 C3 C7 120.3(8) ?
C4 C3 C7 118.7(8) ?
O1 C4 C3 120.4(8) ?
O1 C4 C5 120.7(8) ?
C3 C4 C5 118.8(8) ?
C6 C5 C4 119.7(8) ?
C6 C5 C12 122.3(8) ?
C4 C5 C12 118.0(8) ?
C1 C6 C5 120.1(9) ?
C1 C6 H6 120.0 ?
C5 C6 H6 120.0 ?
N1 C7 C3 114.7(7) ?
N1 C7 H7A 108.6 ?
C3 C7 H7A 108.6 ?
N1 C7 H7B 108.6 ?
C3 C7 H7B 108.6 ?
H7A C7 H7B 107.6 ?
N1 C8 C9 112.0(8) ?
N1 C8 H8A 109.2 ?
C9 C8 H8A 109.2 ?
N1 C8 H8B 109.2 ?
C9 C8 H8B 109.2 ?
H8A C8 H8B 107.9 ?
O2 C9 O3 124.3(9) ?
O2 C9 C8 116.4(9) ?
O3 C9 C8 119.2(9) ?
N1 C10 C11 112.8(7) ?
N1 C10 H10A 109.0 ?
C11 C10 H10A 109.0 ?
N1 C10 H10B 109.0 ?
C11 C10 H10B 109.0 ?
H10A C10 H10B 107.8 ?
O4 C11 O5 124.4(9) ?
O4 C11 C10 117.4(9) ?
O5 C11 C10 118.0(8) ?
N2 C12 C5 113.9(7) ?
N2 C12 H12A 108.8 ?
C5 C12 H12A 108.8 ?
N2 C12 H12B 108.8 ?
C5 C12 H12B 108.8 ?
H12A C12 H12B 107.7 ?
N2 C13 C14 112.2(7) ?
N2 C13 H13A 109.2 ?
C14 C13 H13A 109.2 ?
N2 C13 H13B 109.2 ?
C14 C13 H13B 109.2 ?
H13A C13 H13B 107.9 ?
O6 C14 O7 126.7(9) ?
O6 C14 C13 115.6(8) ?
O7 C14 C13 117.7(8) ?
N2 C15 C16 111.8(7) ?
N2 C15 H15A 109.3 ?
C16 C15 H15A 109.3 ?
N2 C15 H15B 109.3 ?
C16 C15 H15B 109.3 ?
H15A C15 H15B 107.9 ?
O8 C16 O9 123.7(9) ?
O8 C16 C15 118.1(8) ?
O9 C16 C15 118.2(8) ?
H81 O8W H82 97.9 ?
H91 O9W H92 103.8 ?
H25 O10 H26 103.6 ?
H27 O11 H28 103.8 ?
H33 O12 H34 103.0 ?

loop_
_geom_bond_atom_site_label_1
_geom_bond_atom_site_label_2
_geom_bond_distance
_geom_bond_publ_flag
Zn1 O1W 2.027(7) y
Zn1 O3 2.041(6) y
Zn1 O1 2.055(6) y
Zn1 O5 2.077(6) y
Zn1 N1 2.133(8) y
Zn1 O2W 2.254(7) y
Zn1 Zn2 3.745(3) y
Zn1 Na1 3.827(5) y
N1 C8 1.477(11) ?
N1 C10 1.478(11) ?
N1 C7 1.483(11) ?
O1 C4 1.337(10) ?
O1 Zn2 2.049(6) y
O2 C9 1.235(12) ?
O3 C9 1.260(11) ?
O3 Na1 2.315(7) y
O4 C11 1.230(10) ?
O5 C11 1.280(11) ?
O1W H21 0.8889 ?
O1W H22 0.8851 ?
O2W H23 0.8797 ?
O2W H24 0.8855 ?
Zn2 O3W 2.035(6) y
Zn2 O7 2.058(6) y
Zn2 O4W 2.142(6) y
Zn2 N2 2.151(7) y
Zn2 O9 2.176(6) y
Zn2 Na1 6.689(6) y
N2 C15 1.460(11) ?
N2 C12 1.469(10) ?
N2 C13 1.488(10) ?
O6 C14 1.230(11) ?
O7 C14 1.254(11) ?
O8 C16 1.240(10) ?
O9 C16 1.270(10) ?
O3W H31 0.8864 ?
O3W H32 0.8869 ?
O4W H41 0.8815 ?
O4W H42 0.8802 ?
Na1 O6W 2.220(8) y
Na1 O5W 2.361(9) y
Na1 O7W 2.368(10) y
O5W H51 0.8794 ?
O5W H52 0.8792 ?
O6W H61 0.8924 ?
O6W H62 0.8843 ?
O7W H71 0.8803 ?
O7W H72 0.8849 ?
Cl1 C1 1.757(10) ?
C1 C6 1.360(13) ?
C1 C2 1.393(13) ?
C2 C3 1.385(12) ?
C2 H2 0.9300 ?
C3 C4 1.400(12) ?
C3 C7 1.515(12) ?
C4 C5 1.414(12) ?
C5 C6 1.377(12) ?
C5 C12 1.504(12) ?
C6 H6 0.9300 ?
C7 H7A 0.9700 ?
C7 H7B 0.9700 ?
C8 C9 1.535(13) ?
C8 H8A 0.9700 ?
C8 H8B 0.9700 ?
C10 C11 1.512(13) ?
C10 H10A 0.9700 ?
C10 H10B 0.9700 ?
C12 H12A 0.9700 ?
C12 H12B 0.9700 ?
C13 C14 1.548(12) ?
C13 H13A 0.9700 ?
C13 H13B 0.9700 ?
C15 C16 1.527(12) ?
C15 H15A 0.9700 ?
C15 H15B 0.9700 ?
O8W H81 0.9049 ?
O8W H82 0.9087 ?
O9W H91 0.8875 ?
O9W H92 0.8787 ?
O10 H25 0.8848 ?
O10 H26 0.8843 ?
O11 H27 0.8831 ?
O11 H28 0.8831 ?
O12 H33 0.8938 ?
O12 H34 0.8827 ?

loop_
_geom_hbond_atom_site_label_D
_geom_hbond_atom_site_label_H
_geom_hbond_atom_site_label_A
_geom_hbond_site_symmetry_A
_geom_hbond_distance_DH
_geom_hbond_distance_HA
_geom_hbond_distance_DA
_geom_hbond_angle_DHA
_geom_hbond_publ_flag
O1W H21 O9 . 0.89 1.94 2.804(9) 163 y
O1W H22 O7W . 0.89 1.90 2.727(10) 155 y
O2W H23 O10 . 0.88 2.00 2.782(11) 148 y
O3W H31 O8 2_757 0.89 1.92 2.786(9) 164 y
O3W H32 O5 . 0.89 2.05 2.772(9) 138 y
O4W H41 O9 2_757 0.88 1.93 2.798(9) 169 y
O4W H42 O12 1_545 0.88 1.87 2.665(10) 150 y
O5W H51 O2 2_766 0.88 1.89 2.710(10) 155 y
O5W H52 O8W 1_655 0.88 1.83 2.701(11) 170 y
O6W H61 O6 1_665 0.89 1.96 2.800(10) 155 y
O6W H62 O6 2_756 0.88 1.91 2.744(9) 156 y
O7W H72 O11 2_766 0.88 1.96 2.734(13) 145 y
O9W H91 O8 2_767 0.89 1.98 2.814(10) 157 y
O9W H92 O8 1_465 0.88 1.90 2.756(10) 166 y
O11 H27 O4 1_554 0.88 1.82 2.657(12) 158 y
O12 H34 O4 . 0.88 1.86 2.735(11) 171 y

loop_
_geom_torsion_atom_site_label_1
_geom_torsion_atom_site_label_2
_geom_torsion_atom_site_label_3
_geom_torsion_atom_site_label_4
_geom_torsion
O3 Zn1 N1 C8 -16.5(5)
O1 Zn1 N1 C8 -112.0(5)
O5 Zn1 N1 C8 151.9(6)
O2W Zn1 N1 C8 68.4(6)
O3 Zn1 N1 C10 -139.4(5)
O1 Zn1 N1 C10 125.2(5)
O5 Zn1 N1 C10 29.0(5)
O2W Zn1 N1 C10 -54.5(5)
O3 Zn1 N1 C7 104.7(6)
O1 Zn1 N1 C7 9.3(6)
O5 Zn1 N1 C7 -86.9(6)
O2W Zn1 N1 C7 -170.4(6)
O1W Zn1 O1 C4 -138.3(6)
O3 Zn1 O1 C4 -38.7(6)
O5 Zn1 O1 C4 123.8(6)
N1 Zn1 O1 C4 43.4(6)
O1W Zn1 O1 Zn2 43.9(4)
O3 Zn1 O1 Zn2 143.5(4)
O5 Zn1 O1 Zn2 -54.0(4)
N1 Zn1 O1 Zn2 -134.4(4)
O1W Zn1 O3 C9 -165.8(6)
O1 Zn1 O3 C9 101.5(7)
O5 Zn1 O3 C9 -23.4(11)
N1 Zn1 O3 C9 9.4(6)
O2W Zn1 O3 C9 -81.9(7)
O1W Zn1 O3 Na1 -38.5(4)
O1 Zn1 O3 Na1 -131.2(3)
O5 Zn1 O3 Na1 103.9(7)
N1 Zn1 O3 Na1 136.7(4)
O2W Zn1 O3 Na1 45.5(4)
O1W Zn1 O5 C11 150.6(6)
O3 Zn1 O5 C11 8.1(11)
O1 Zn1 O5 C11 -116.7(6)
N1 Zn1 O5 C11 -24.9(7)
O2W Zn1 O5 C11 66.7(7)
C4 O1 Zn2 O3W -133.2(6)
Zn1 O1 Zn2 O3W 44.6(4)
C4 O1 Zn2 O7 -32.4(6)
Zn1 O1 Zn2 O7 145.4(4)
C4 O1 Zn2 N2 49.0(5)
Zn1 O1 Zn2 N2 -133.2(4)
C4 O1 Zn2 O9 126.1(5)
Zn1 O1 Zn2 O9 -56.1(4)
O1 Zn2 N2 C15 121.2(5)
O7 Zn2 N2 C15 -140.9(6)
O4W Zn2 N2 C15 -52.3(6)
O9 Zn2 N2 C15 30.0(5)
O1 Zn2 N2 C12 2.7(5)
O7 Zn2 N2 C12 100.6(5)
O4W Zn2 N2 C12 -170.8(5)
O9 Zn2 N2 C12 -88.5(5)
O1 Zn2 N2 C13 -116.5(5)
O7 Zn2 N2 C13 -18.5(5)
O4W Zn2 N2 C13 70.0(5)
O9 Zn2 N2 C13 152.3(6)
O3W Zn2 O7 C14 -170.5(7)
O1 Zn2 O7 C14 101.5(7)
O4W Zn2 O7 C14 -82.8(7)
N2 Zn2 O7 C14 9.8(7)
O9 Zn2 O7 C14 -12.8(11)
O3W Zn2 O9 C16 155.8(6)
O1 Zn2 O9 C16 -117.4(6)
O7 Zn2 O9 C16 -1.9(10)
O4W Zn2 O9 C16 69.3(6)
N2 Zn2 O9 C16 -24.9(6)
C9 O3 Na1 O6W -45.0(7)
Zn1 O3 Na1 O6W -177.7(4)
C9 O3 Na1 O5W 58.8(6)
Zn1 O3 Na1 O5W -73.8(4)
C9 O3 Na1 O7W 152.8(6)
Zn1 O3 Na1 O7W 20.2(4)
C6 C1 C2 C3 -3.4(14)
Cl1 C1 C2 C3 178.4(6)
C1 C2 C3 C4 3.2(13)
C1 C2 C3 C7 -176.9(8)
Zn2 O1 C4 C3 124.7(7)
Zn1 O1 C4 C3 -53.5(9)
Zn2 O1 C4 C5 -53.4(8)
Zn1 O1 C4 C5 128.3(7)
C2 C3 C4 O1 -179.6(7)
C7 C3 C4 O1 0.6(11)
C2 C3 C4 C5 -1.4(12)
C7 C3 C4 C5 178.7(7)
O1 C4 C5 C6 177.7(7)
C3 C4 C5 C6 -0.4(12)
O1 C4 C5 C12 -5.0(11)
C3 C4 C5 C12 176.9(7)
C2 C1 C6 C5 1.7(14)
Cl1 C1 C6 C5 179.8(7)
C4 C5 C6 C1 0.3(13)
C12 C5 C6 C1 -176.9(8)
C8 N1 C7 C3 61.6(10)
C10 N1 C7 C3 -170.4(7)
Zn1 N1 C7 C3 -57.0(9)
C2 C3 C7 N1 -115.5(9)
C4 C3 C7 N1 64.3(10)
C10 N1 C8 C9 137.0(8)
C7 N1 C8 C9 -98.7(9)
Zn1 N1 C8 C9 20.8(9)
Zn1 O3 C9 O2 177.4(7)
Na1 O3 C9 O2 40.7(11)
Zn1 O3 C9 C8 0.5(11)
Na1 O3 C9 C8 -136.2(7)
N1 C8 C9 O2 167.4(8)
N1 C8 C9 O3 -15.5(12)
C8 N1 C10 C11 -148.2(8)
C7 N1 C10 C11 85.8(9)
Zn1 N1 C10 C11 -30.5(8)
Zn1 O5 C11 O4 -160.1(8)
Zn1 O5 C11 C10 14.0(10)
N1 C10 C11 O4 -172.8(8)
N1 C10 C11 O5 12.7(12)
C15 N2 C12 C5 -171.3(7)
C13 N2 C12 C5 63.1(9)
Zn2 N2 C12 C5 -53.7(8)
C6 C5 C12 N2 -113.7(9)
C4 C5 C12 N2 69.1(10)
C15 N2 C13 C14 143.0(8)
C12 N2 C13 C14 -93.9(9)
Zn2 N2 C13 C14 24.3(9)
Zn2 O7 C14 O6 179.7(8)
Zn2 O7 C14 C13 2.0(11)
N2 C13 C14 O6 163.0(8)
N2 C13 C14 O7 -19.0(12)
C12 N2 C15 C16 85.8(8)
C13 N2 C15 C16 -150.4(7)
Zn2 N2 C15 C16 -32.4(8)
Zn2 O9 C16 O8 -164.5(7)
Zn2 O9 C16 C15 13.7(9)
N2 C15 C16 O8 -168.5(7)
N2 C15 C16 O9 13.2(11)
